data_2203942
loop_
_publ_author_name
'Victor B. Rybakov'
'Tatiana A. Semenova'
'Lyudmila A. Aleshina'
'Vladimir P. Andreev'
'Yakov P. Nizhnik'
'Vladimir V. Chernyshev'

_publ_section_title
;
 Dichlorobis(2-methylquinoline <i>N</i>-oxide-\k<i>O</i>)copper(II)
;
_journal_issue 7
_journal_name_full 'Acta Crystallographica Section E'
_journal_page_first m901
_journal_page_last m903
_journal_paper_doi 10.1107/S1600536804012942
_journal_volume 60
_journal_year 2004
_chemical_formula_iupac '[Cu Cl2 (C20 H18 N2 O2)]'
_chemical_formula_moiety 'C20 H18 Cl2 Cu N2 O2'
_chemical_formula_sum 'C20 H18 Cl2 Cu N2 O2'
_chemical_formula_weight 452.80
_chemical_melting_point 493.0(10)
_chemical_name_systematic
;
Dichlorobis(2-methylquinoline N-oxide-\kO)copper(II)
;
_space_group_IT_number 56
_symmetry_cell_setting orthorhombic
_symmetry_space_group_name_Hall '-P 2ab 2ac'
_symmetry_space_group_name_H-M 'P c c n'
_atom_sites_solution_hydrogens geom
_atom_sites_solution_primary heavy
_atom_sites_solution_secondary difmap
_cell_angle_alpha 90.00
_cell_angle_beta 90.00
_cell_angle_gamma 90.00
_cell_formula_units_Z 4
_cell_length_a 7.332(3)
_cell_length_b 15.185(5)
_cell_length_c 17.370(6)
_cell_measurement_reflns_used 25
_cell_measurement_temperature 293(2)
_cell_measurement_theta_max 25
_cell_measurement_theta_min 22
_cell_volume 1933.9(12)
_computing_cell_refinement 'CAD-4 Express'
_computing_data_collection 'CAD-4 Express (Enraf--Nonius, 1994)'
_computing_data_reduction 'XCAD4 (Harms & Wocadlo, 1995)'
_computing_molecular_graphics 'Ortep-3 for Windows (Farrugia, 1997)'
_computing_publication_material 'WinGX (Farrugia, 1999)'
_computing_structure_refinement 'SHELXL97 (Sheldrick, 1997)'
_computing_structure_solution 'DIRDIF-96 (Beurkens et al., 1996)'
_diffrn_ambient_temperature 293(2)
_diffrn_measured_fraction_theta_full 0.979
_diffrn_measured_fraction_theta_max 0.979
_diffrn_measurement_device '\k--geometry diffractometer'
_diffrn_measurement_device_type 'Enraf--Nonius CAD-4'
_diffrn_measurement_method 'Non--profiled \w/2\q scans'
_diffrn_radiation_monochromator Graphite
_diffrn_radiation_source 'Fine--focus sealed tube'
_diffrn_radiation_type CuK\a
_diffrn_radiation_wavelength 1.5418
_diffrn_reflns_av_R_equivalents 0.0000
_diffrn_reflns_av_sigmaI/netI 0.0805
_diffrn_reflns_limit_h_max 0
_diffrn_reflns_limit_h_min -8
_diffrn_reflns_limit_k_max 19
_diffrn_reflns_limit_k_min 0
_diffrn_reflns_limit_l_max 21
_diffrn_reflns_limit_l_min 0
_diffrn_reflns_number 1952
_diffrn_reflns_theta_full 74.88
_diffrn_reflns_theta_max 74.88
_diffrn_reflns_theta_min 5.09
_diffrn_standards_decay_% 3
_diffrn_standards_interval_time 60
_diffrn_standards_number 1
_exptl_absorpt_coefficient_mu 4.285
_exptl_absorpt_correction_type none
_exptl_crystal_colour Brown
_exptl_crystal_density_diffrn 1.555
_exptl_crystal_density_method 'not measured'
_exptl_crystal_description Plate
_exptl_crystal_F_000 924
_exptl_crystal_size_max 0.08
_exptl_crystal_size_mid 0.06
_exptl_crystal_size_min 0.02
_refine_diff_density_max 0.221
_refine_diff_density_min -0.237
_refine_ls_extinction_method None
_refine_ls_goodness_of_fit_ref 0.879
_refine_ls_hydrogen_treatment refU
_refine_ls_matrix_type full
_refine_ls_number_parameters 132
_refine_ls_number_reflns 1952
_refine_ls_number_restraints 0
_refine_ls_restrained_S_all 0.879
_refine_ls_R_factor_all 0.1087
_refine_ls_R_factor_gt 0.0425
_refine_ls_shift/su_max 0.001
_refine_ls_shift/su_mean <0.001
_refine_ls_structure_factor_coef F^2^
_refine_ls_weighting_details 'calc w=1/[\s^2^(Fo^2^)+(0.007P)^2^] where P=(Fo^2^+2Fc^2^)/3'
_refine_ls_weighting_scheme calc
_refine_ls_wR_factor_gt 0.0480
_refine_ls_wR_factor_ref 0.0623
_reflns_number_gt 1046
_reflns_number_total 1952
_reflns_threshold_expression I>2\s(I)
_cod_data_source_file su6105.cif
_cod_data_source_block I
_cod_depositor_comments
;
The following automatic conversions were performed:
'_symmetry_cell_setting' value 'Orthorhombic' changed to 'orthorhombic'
according to '/home/saulius/struct/CIF-dictionaries/cif_core.dic'
dictionary named 'cif_core.dic' version 2.4.1 from
2010-06-29.

'_atom_sites_solution_hydrogens' value 'Geom' changed to
'geom' according to '/home/saulius/struct/CIF-dictionaries/cif_core.dic'
dictionary named 'cif_core.dic' version 2.4.1 from
2010-06-29.

'_atom_sites_solution_primary' value 'Heavy' changed to
'heavy' according to '/home/saulius/struct/CIF-dictionaries/cif_core.dic'
dictionary named 'cif_core.dic' version 2.4.1 from
2010-06-29.

'_atom_sites_solution_secondary' value 'Difmap' changed to
'difmap' according to '/home/saulius/struct/CIF-dictionaries/cif_core.dic'
dictionary named 'cif_core.dic' version 2.4.1 from
2010-06-29.

'_exptl_absorpt_correction_type' value 'None' changed to
'none' according to '/home/saulius/struct/CIF-dictionaries/cif_core.dic'
dictionary named 'cif_core.dic' version 2.4.1 from
2010-06-29.

'_refine_ls_matrix_type' value 'Full' changed to 'full'
according to '/home/saulius/struct/CIF-dictionaries/cif_core.dic'
dictionary named 'cif_core.dic' version 2.4.1 from
2010-06-29.

'_refine_ls_weighting_scheme' value 'Calc' changed to 'calc'
according to '/home/saulius/struct/CIF-dictionaries/cif_core.dic'
dictionary named 'cif_core.dic' version 2.4.1 from 2010-06-29.

Automatic conversion script
Id: cif_fix_enum 1527 2010-12-29 10:47:43Z saulius 

The following automatic conversions were performed:

'_symmetry_cell_setting' value 'Orthorhombic' changed to
'orthorhombic' according to
/home/saulius/struct/CIF-dictionaries/cif_core.dic dictionary named
'cif_core.dic' version 2.4.1 from
2010-06-29.

'_atom_sites_solution_hydrogens' value 'Geom' changed to
'geom' according to
/home/saulius/struct/CIF-dictionaries/cif_core.dic dictionary named
'cif_core.dic' version 2.4.1 from
2010-06-29.

'_atom_sites_solution_primary' value 'Heavy' changed to
'heavy' according to
/home/saulius/struct/CIF-dictionaries/cif_core.dic dictionary named
'cif_core.dic' version 2.4.1 from
2010-06-29.

'_atom_sites_solution_secondary' value 'Difmap' changed
to 'difmap' according to
/home/saulius/struct/CIF-dictionaries/cif_core.dic dictionary named
'cif_core.dic' version 2.4.1 from
2010-06-29.

'_exptl_absorpt_correction_type' value 'None' changed to
'none' according to
/home/saulius/struct/CIF-dictionaries/cif_core.dic dictionary named
'cif_core.dic' version 2.4.1 from
2010-06-29.

'_refine_ls_matrix_type' value 'Full' changed to 'full'
according to /home/saulius/struct/CIF-dictionaries/cif_core.dic
dictionary named 'cif_core.dic' version 2.4.1 from
2010-06-29.

'_refine_ls_weighting_scheme' value 'Calc' changed to
'calc' according to
/home/saulius/struct/CIF-dictionaries/cif_core.dic dictionary named
'cif_core.dic' version 2.4.1 from 2010-06-29.

Automatic conversion script
Id: cif_fix_values 1715 2011-07-08 13:25:40Z adriana 
;
_cod_original_cell_volume 1933.8(12)
_cod_database_code 2203942
_cod_database_fobs_code 2203942

loop_
_symmetry_equiv_pos_as_xyz
'x, y, z'
'-x+1/2, -y+1/2, z'
'x+1/2, -y, -z+1/2'
'-x, y+1/2, -z+1/2'
'-x, -y, -z'
'x-1/2, y-1/2, -z'
'-x-1/2, y, z-1/2'
'x, -y-1/2, z-1/2'

loop_
_atom_site_label
_atom_site_fract_x
_atom_site_fract_y
_atom_site_fract_z
_atom_site_U_iso_or_equiv
_atom_site_adp_type
_atom_site_calc_flag
_atom_site_refinement_flags
_atom_site_occupancy
_atom_site_type_symbol
Cu 0.7500 0.2500 0.09036(4) 0.0399(2) Uani d S 1 Cu
Cl 0.79478(15) 0.39336(6) 0.07365(7) 0.0644(4) Uani d . 1 Cl
O1 0.4842(3) 0.2602(2) 0.10338(14) 0.0507(7) Uani d . 1 O
N1 0.4279(4) 0.3266(2) 0.1490(2) 0.0459(9) Uani d . 1 N
C2 0.3518(6) 0.3965(3) 0.1170(3) 0.0576(13) Uani d . 1 C
C3 0.3007(6) 0.4663(3) 0.1664(3) 0.0668(15) Uani d . 1 C
H3 0.2441 0.5156 0.1455 0.086(15) Uiso d R 1 H
C4 0.3312(6) 0.4633(3) 0.2422(3) 0.0695(16) Uani d . 1 C
H4 0.3061 0.5123 0.2725 0.068(14) Uiso d R 1 H
C5 0.4284(7) 0.3761(4) 0.3564(3) 0.0723(16) Uani d . 1 C
H5 0.4048 0.4229 0.3895 0.089(18) Uiso d R 1 H
C6 0.4885(6) 0.2988(4) 0.3848(3) 0.0769(18) Uani d . 1 C
H6 0.5051 0.2927 0.4376 0.10(2) Uiso d R 1 H
C7 0.5264(6) 0.2278(3) 0.3365(3) 0.0684(16) Uani d . 1 C
H7 0.5631 0.1744 0.3576 0.046(13) Uiso d R 1 H
C8 0.5098(5) 0.2362(3) 0.2575(3) 0.0508(12) Uani d . 1 C
H8 0.5387 0.1896 0.2250 0.036(12) Uiso d R 1 H
C9 0.4489(5) 0.3156(3) 0.2279(3) 0.0444(11) Uani d . 1 C
C10 0.4011(6) 0.3860(3) 0.2763(3) 0.0574(13) Uani d . 1 C
C11 0.3215(8) 0.3969(4) 0.0331(3) 0.0725(16) Uani d . 1 C
H11A 0.4368 0.4007 0.0071 0.089(19) Uiso d R 1 H
H11B 0.2476 0.4467 0.0195 0.083(16) Uiso d R 1 H
H11C 0.2605 0.3436 0.0181 0.11(2) Uiso d R 1 H

loop_
_atom_site_aniso_label
_atom_site_aniso_U_11
_atom_site_aniso_U_22
_atom_site_aniso_U_33
_atom_site_aniso_U_12
_atom_site_aniso_U_13
_atom_site_aniso_U_23
Cu 0.0434(5) 0.0431(4) 0.0333(4) 0.0054(5) 0.000 0.000
Cl 0.0605(8) 0.0470(5) 0.0857(9) 0.0026(5) 0.0022(7) 0.0081(6)
O1 0.0540(17) 0.0482(16) 0.0500(17) 0.0032(15) -0.0025(15) -0.0112(18)
N1 0.036(2) 0.0463(18) 0.055(3) 0.0009(16) -0.001(2) -0.007(2)
C2 0.040(3) 0.064(3) 0.069(3) 0.011(2) -0.006(3) 0.000(3)
C3 0.045(3) 0.056(3) 0.099(4) 0.010(2) -0.004(3) -0.001(3)
C4 0.055(3) 0.064(3) 0.090(4) 0.000(3) 0.003(3) -0.023(4)
C5 0.065(4) 0.096(4) 0.056(4) -0.020(3) 0.017(3) -0.021(4)
C6 0.057(4) 0.120(5) 0.053(4) -0.014(4) 0.010(3) -0.010(3)
C7 0.052(3) 0.086(5) 0.068(3) -0.008(3) 0.001(3) 0.013(3)
C8 0.040(3) 0.058(3) 0.054(3) 0.003(2) 0.004(2) 0.005(3)
C9 0.030(2) 0.059(3) 0.044(3) 0.001(2) 0.008(2) -0.006(2)
C10 0.042(3) 0.066(3) 0.064(3) -0.013(3) 0.014(3) -0.015(3)
C11 0.072(4) 0.077(4) 0.069(4) 0.007(3) -0.014(3) 0.017(3)

loop_
_atom_type_symbol
_atom_type_description
_atom_type_scat_dispersion_real
_atom_type_scat_dispersion_imag
_atom_type_scat_source
C C 0.0181 0.0091 'International Tables Vol C Tables 4.2.6.8 and 6.1.1.4'
H H 0.0000 0.0000 'International Tables Vol C Tables 4.2.6.8 and 6.1.1.4'
Cl Cl 0.3639 0.7018 'International Tables Vol C Tables 4.2.6.8 and 6.1.1.4'
Cu Cu -1.9646 0.5888 'International Tables Vol C Tables 4.2.6.8 and 6.1.1.4'
N N 0.0311 0.0180 'International Tables Vol C Tables 4.2.6.8 and 6.1.1.4'
O O 0.0492 0.0322 'International Tables Vol C Tables 4.2.6.8 and 6.1.1.4'

loop_
_geom_angle_atom_site_label_1
_geom_angle_atom_site_label_2
_geom_angle_atom_site_label_3
_geom_angle_site_symmetry_1
_geom_angle_site_symmetry_3
_geom_angle
_geom_angle_publ_flag
O1 Cu O1 2_655 . 166.80(16) y
O1 Cu Cl 2_655 2_655 94.83(10) y
O1 Cu Cl . 2_655 86.89(10) y
O1 Cu Cl 2_655 . 86.89(10) y
O1 Cu Cl . . 94.83(10) y
Cl Cu Cl 2_655 . 164.97(7) y
N1 O1 Cu . . 115.5(2) y
C2 N1 O1 . . 118.8(4) y
C2 N1 C9 . . 124.0(4) y
O1 N1 C9 . . 117.1(3) y
N1 C2 C3 . . 117.2(5) y
N1 C2 C11 . . 118.9(5) y
C3 C2 C11 . . 123.9(5) y
C4 C3 C2 . . 121.9(5) y
C4 C3 H3 . . 119.1 n
C2 C3 H3 . . 119.1 n
C3 C4 C10 . . 120.2(5) y
C3 C4 H4 . . 119.9 n
C10 C4 H4 . . 119.9 n
C6 C5 C10 . . 119.9(6) y
C6 C5 H5 . . 120.0 n
C10 C5 H5 . . 120.1 n
C5 C6 C7 . . 121.3(6) y
C5 C6 H6 . . 119.3 n
C7 C6 H6 . . 119.4 n
C8 C7 C6 . . 120.5(5) y
C8 C7 H7 . . 119.8 n
C6 C7 H7 . . 119.7 n
C7 C8 C9 . . 118.5(5) y
C7 C8 H8 . . 120.9 n
C9 C8 H8 . . 120.6 n
C8 C9 N1 . . 120.5(4) y
C8 C9 C10 . . 121.4(4) y
N1 C9 C10 . . 118.1(4) y
C9 C10 C4 . . 118.2(5) y
C9 C10 C5 . . 118.3(5) y
C4 C10 C5 . . 123.6(5) y
C2 C11 H11A . . 109.4 n
C2 C11 H11B . . 109.4 n
H11A C11 H11B . . 109.5 n
C2 C11 H11C . . 109.6 n
H11A C11 H11C . . 109.5 n
H11B C11 H11C . . 109.5 n

loop_
_geom_bond_atom_site_label_1
_geom_bond_atom_site_label_2
_geom_bond_site_symmetry_2
_geom_bond_distance
_geom_bond_publ_flag
Cu O1 2_655 1.968(3) n
Cu O1 . 1.968(3) y
Cu Cl 2_655 2.2206(11) n
Cu Cl . 2.2206(11) y
O1 N1 . 1.348(4) y
N1 C2 . 1.322(5) y
N1 C9 . 1.389(5) y
C2 C3 . 1.414(5) y
C2 C11 . 1.473(5) y
C3 C4 . 1.336(6) y
C3 H3 . 0.9300 n
C4 C10 . 1.412(6) y
C4 H4 . 0.9300 n
C5 C6 . 1.348(6) y
C5 C10 . 1.414(6) y
C5 H5 . 0.9300 n
C6 C7 . 1.394(6) y
C6 H6 . 0.9299 n
C7 C8 . 1.384(6) y
C7 H7 . 0.9300 n
C8 C9 . 1.385(5) y
C8 H8 . 0.9300 n
C9 C10 . 1.404(5) y
C11 H11A . 0.9600 n
C11 H11B . 0.9600 n
C11 H11C . 0.9600 n

loop_
_geom_torsion_atom_site_label_1
_geom_torsion_atom_site_label_2
_geom_torsion_atom_site_label_3
_geom_torsion_atom_site_label_4
_geom_torsion
_geom_torsion_publ_flag
Cl1 Cu O1 N1 -44.0(3) y
Cu O1 N1 C2 106.6(4) y
